data_2004720
loop_
_publ_author_name
'Kammoun, M.'
'Hajjem, B.'
'Jouini, T.'
'Baccar, B.'

_publ_contact_author
;
 Professor T. Jouini
 D\'epartement de Chimie
 Facult\'e des Sciences
 Campus Universitaire
 1060 Tunis
 Tunisie
;
_publ_section_title
;
 5-Cyclohexylamino-2-phenyl-4-thiazolecarbonitrile
;
_journal_issue 4
_journal_name_full 'Acta Crystallographica Section C'
_journal_page_first 1006
_journal_page_last 1007
_journal_paper_doi 10.1107/S0108270195013709
_journal_volume 52
_journal_year 1996
_chemical_formula_sum 'C16 H17 N3 S'
_chemical_formula_weight 283.393
_chemical_melting_point 410.15
_chemical_name_systematic
;
5-Cyclohexylamino-2-phenyl-4-thiazolecarbonitrile
;
_space_group_IT_number 14
_symmetry_cell_setting monoclinic
_symmetry_space_group_name_Hall '-P 2yn'
_symmetry_space_group_name_H-M 'P 1 21/n 1'
_audit_creation_method SHELXL
_cell_angle_alpha 90.00
_cell_angle_beta 95.080(10)
_cell_angle_gamma 90.00
_cell_formula_units_Z 4
_cell_length_a 9.1990(10)
_cell_length_b 5.731(3)
_cell_length_c 28.812(6)
_cell_measurement_reflns_used 25
_cell_measurement_temperature 293(2)
_cell_measurement_theta_max 14
_cell_measurement_theta_min 10
_cell_volume 1513.0(9)
_computing_cell_refinement 'CAD-4 Software'
_computing_data_collection 'CAD-4 Software (Enraf-Nonius, 1989)'
_computing_data_reduction 'MolEN (Fair, 1990)'
_computing_molecular_graphics 'ORTEPII (Johnson, 1976)'
_computing_publication_material SHELXL93
_computing_structure_refinement 'SHELXL93 (Sheldrick, 1993)'
_computing_structure_solution 'SHELXS86 (Sheldrick, 1985)'
_diffrn_ambient_temperature 293(2)
_diffrn_measurement_device 'CAD4 diffractometer'
_diffrn_measurement_method \w
_diffrn_radiation_monochromator graphite
_diffrn_radiation_source 'fine-focus Seifert Mo tube'
_diffrn_radiation_type MoK\a
_diffrn_radiation_wavelength 0.71069
_diffrn_reflns_av_R_equivalents 0.0096
_diffrn_reflns_av_sigmaI/netI 0.0185
_diffrn_reflns_limit_h_max 10
_diffrn_reflns_limit_h_min 0
_diffrn_reflns_limit_k_max 6
_diffrn_reflns_limit_k_min 0
_diffrn_reflns_limit_l_max 34
_diffrn_reflns_limit_l_min -34
_diffrn_reflns_number 2826
_diffrn_reflns_theta_max 24.96
_diffrn_reflns_theta_min 2.84
_diffrn_standards_decay_% 0.11
_diffrn_standards_interval_time 120
_diffrn_standards_number 2
_exptl_absorpt_coefficient_mu 0.196
_exptl_absorpt_correction_type none
_exptl_crystal_colour colourless
_exptl_crystal_density_diffrn 1.244
_exptl_crystal_description parallelipiped
_exptl_crystal_F_000 560
_exptl_crystal_size_max 0.74
_exptl_crystal_size_mid 0.48
_exptl_crystal_size_min 0.26
_refine_diff_density_max 0.174
_refine_diff_density_min -0.160
_refine_ls_extinction_coef 0.0150(10)
_refine_ls_extinction_method 'SHELXL93 (Sheldrick, 1993)'
_refine_ls_goodness_of_fit_all 1.179
_refine_ls_goodness_of_fit_obs 1.254
_refine_ls_hydrogen_treatment refall
_refine_ls_matrix_type full
_refine_ls_number_parameters 250
_refine_ls_number_reflns 2649
_refine_ls_number_restraints 0
_refine_ls_restrained_S_all 1.179
_refine_ls_restrained_S_obs 1.254
_refine_ls_R_factor_all 0.0551
_refine_ls_R_factor_obs 0.0401
_refine_ls_shift/esd_max -0.186
_refine_ls_shift/esd_mean 0.006
_refine_ls_structure_factor_coef Fsqd
_refine_ls_weighting_details 'w = 1/[\s^2^(Fo^2^)+(0.0258P)^2^+0.6124P] where P=(Fo^2^+2Fc^2^)/3'
_refine_ls_weighting_scheme calc
_refine_ls_wR_factor_all 0.0955
_refine_ls_wR_factor_obs 0.0897
_reflns_number_observed 2114
_reflns_number_total 2649
_reflns_observed_criterion >2sigma(I)
_cod_data_source_file du1133.cif
_cod_data_source_block haj3
_cod_depositor_comments
;
The following automatic conversions were performed:

'_chemical_melting_point' value '137\%C' was changed to '410.15' - it
was converted from degrees Celsius(C) to Kelvins(K).

Automatic conversion script
Id: cif_fix_values 1715 2011-07-08 13:25:40Z adriana 

The following automatic conversions were performed:

'_refine_ls_weighting_scheme' value 'calc w =
1/[\s^2^(Fo^2^)+(0.0258P)^2^+0.6124P] where P=(Fo^2^+2Fc^2^)/3' was
changed to 'calc'. New tag '_refine_ls_weighting_details' was
created. The value of the new tag was set to 'w =
1/[\s^2^(Fo^2^)+(0.0258P)^2^+0.6124P] where P=(Fo^2^+2Fc^2^)/3'.

Automatic conversion script
Id: cif_fix_values 3143 2015-03-26 13:38:13Z robertas 
;
_cod_original_sg_symbol_Hall ' -P 2yn'
_cod_original_sg_symbol_H-M 'P 21/n'
_cod_database_code 2004720

loop_
_symmetry_equiv_pos_as_xyz
'x, y, z'
'-x+1/2, y+1/2, -z+1/2'
'-x, -y, -z'
'x-1/2, -y-1/2, z-1/2'

loop_
_atom_site_aniso_label
_atom_site_aniso_U_11
_atom_site_aniso_U_22
_atom_site_aniso_U_33
_atom_site_aniso_U_12
_atom_site_aniso_U_13
_atom_site_aniso_U_23
S 0.0627(4) 0.0523(4) 0.0485(3) -0.0191(3) -0.0012(2) 0.0063(3)
C1 0.0470(11) 0.0553(13) 0.0465(11) -0.0017(11) 0.0072(9) 0.0000(10)
C2 0.062(2) 0.072(2) 0.067(2) -0.0113(14) -0.0002(12) 0.0169(14)
C3 0.074(2) 0.097(2) 0.072(2) 0.001(2) -0.0030(14) 0.030(2)
C4 0.064(2) 0.115(3) 0.063(2) 0.009(2) -0.0105(13) 0.004(2)
C5 0.070(2) 0.092(2) 0.081(2) -0.016(2) -0.0156(15) -0.003(2)
C6 0.066(2) 0.068(2) 0.067(2) -0.0138(13) -0.0100(13) 0.0035(14)
C7 0.0481(11) 0.0503(13) 0.0457(11) -0.0104(10) 0.0052(9) -0.0005(10)
C8 0.0497(11) 0.0503(13) 0.0436(11) -0.0123(10) 0.0034(9) 0.0039(10)
C9 0.0517(12) 0.0490(13) 0.0407(10) -0.0121(10) 0.0051(9) -0.0016(9)
C10 0.0482(12) 0.0563(14) 0.0518(12) -0.0190(11) 0.0010(9) 0.0004(11)
C11 0.0467(11) 0.0464(13) 0.0528(12) -0.0123(10) 0.0030(9) 0.0040(10)
C12 0.070(2) 0.068(2) 0.063(2) -0.0286(15) -0.0053(13) -0.0012(14)
C13 0.082(2) 0.086(2) 0.098(2) -0.043(2) -0.019(2) 0.008(2)
C14 0.055(2) 0.106(3) 0.140(3) -0.029(2) 0.002(2) 0.033(2)
C15 0.067(2) 0.095(2) 0.095(2) -0.014(2) 0.029(2) 0.015(2)
C16 0.066(2) 0.072(2) 0.069(2) -0.0130(15) 0.0174(13) -0.0040(15)
N1 0.0504(10) 0.0541(11) 0.0488(9) -0.0128(9) 0.0028(8) 0.0056(9)
N2 0.0590(11) 0.0607(12) 0.0478(10) -0.0231(10) -0.0039(9) 0.0109(10)
N3 0.0774(14) 0.0726(14) 0.0637(12) -0.0220(12) -0.0065(10) 0.0187(12)

loop_
_atom_site_label
_atom_site_occupancy
_atom_site_fract_x
_atom_site_fract_y
_atom_site_fract_z
_atom_site_U_iso_or_equiv
_atom_site_thermal_displace_type
_atom_site_calc_flag
_atom_site_type_symbol
S 1 .11796(6) -.01610(10) .14102(2) .0549(2) Uani d S
C1 1 .3725(2) .1255(4) .19470(7) .0494(5) Uani d C
C2 1 .3638(3) -.0694(5) .22202(9) .0675(7) Uani d C
C3 1 .4599(3) -0.1010(6) .26111(10) .0815(9) Uani d C
C4 1 .5649(3) .0612(6) .27318(10) .0814(9) Uani d C
C5 1 .5753(3) .2556(6) .24627(10) .0824(9) Uani d C
C6 1 .4806(3) .2885(5) .20714(9) .0680(7) Uani d C
C7 1 .2701(2) .1670(4) .15350(7) .0480(5) Uani d C
C8 1 .1601(2) .3404(4) .09181(7) .0479(5) Uani d C
C9 1 .0594(2) .1624(4) .09470(6) .0471(5) Uani d C
C10 1 .1463(2) .5155(4) .05697(7) .0523(5) Uani d C
C11 1 -0.1690(2) -.0592(4) .07586(7) .0487(5) Uani d C
C12 1 -0.2669(3) -.0995(6) .03159(9) .0678(7) Uani d C
C13 1 -0.3788(4) -0.2887(6) .03860(10) .0900(10) Uani d C
C14 1 -0.4660(3) -0.2368(8) .07900(10) .1010(10) Uani d C
C15 1 -0.3668(3) -0.1958(7) .12300(10) .0844(9) Uani d C
C16 1 -0.2587(3) -.0005(5) .11610(10) .0683(7) Uani d C
N1 1 .2771(2) .3404(3) .12529(6) .0512(5) Uani d N
N2 1 -.0641(2) .1235(4) .06743(6) .0563(5) Uani d N
N3 1 .1297(2) .6496(4) .02770(7) .0720(6) Uani d N
HN2 1 -.078(2) .202(4) .0422(8) .056(7) Uiso d H
HC2 1 .298(3) -0.181(5) .2132(8) .074(8) Uiso d H
HC3 1 .457(3) -0.239(5) .2780(10) .099(10) Uiso d H
HC4 1 .631(3) .037(5) .2994(9) .089(8) Uiso d H
HC5 1 .649(3) .371(5) .2533(10) .104(10) Uiso d H
HC6 1 .485(3) .423(5) .1884(9) .093(9) Uiso d H
HC11 1 -0.114(2) -0.202(4) .0834(6) .043(5) Uiso d H
H1C12 1 -0.208(3) -0.140(5) .0063(9) .086(9) Uiso d H
H2C12 1 -0.316(3) .045(5) .0230(9) .084(9) Uiso d H
H1C13 1 -0.321(3) -0.439(5) .0447(9) .083(9) Uiso d H
H2C13 1 -0.441(3) -0.295(6) .0102(11) .118(11) Uiso d H
H1C14 1 -0.529(3) -0.361(6) .0842(10) .110(10) Uiso d H
H2C14 1 -0.524(4) -.089(6) .0716(11) .118(12) Uiso d H
H1C15 1 -0.417(3) -0.157(6) .1499(10) .106(10) Uiso d H
H2C15 1 -0.309(3) -0.347(5) .1324(9) .093(9) Uiso d H
H1C16 1 -0.195(3) .030(4) .1445(8) .075(8) Uiso d H
H2C16 1 -0.312(3) .148(5) .1084(9) .086(9) Uiso d H

loop_
_atom_type_symbol
_atom_type_description
_atom_type_scat_dispersion_real
_atom_type_scat_dispersion_imag
_atom_type_scat_source
C C 0.0033 0.0016 'International Tables Vol C Tables 4.2.6.8 and 6.1.1.4'
H H 0.0000 0.0000 'International Tables Vol C Tables 4.2.6.8 and 6.1.1.4'
S S 0.1246 0.1234 'International Tables Vol C Tables 4.2.6.8 and 6.1.1.4'
N N 0.0061 0.0033 'International Tables Vol C Tables 4.2.6.8 and 6.1.1.4'

loop_
_geom_angle_atom_site_label_1
_geom_angle_atom_site_label_2
_geom_angle_atom_site_label_3
_geom_angle
_geom_angle_publ_flag
C9 S C7 89.60(10) y
C2 C1 C6 118.5(2) y
C2 C1 C7 122.0(2) y
C6 C1 C7 119.6(2) y
C1 C2 C3 120.6(3) y
C1 C2 HC2 119.16(16) n
C3 C2 HC2 120.2(16) n
C4 C3 C2 120.4(3) y
C4 C3 HC3 120.0(18) n
C2 C3 HC3 119.4(18) n
C3 C4 C5 119.7(3) y
C3 C4 HC4 119.7(17) n
C5 C4 HC4 120.6(17) n
C4 C5 C6 120.4(3) y
C4 C5 HC5 121.9(17) n
C6 C5 HC5 117.6(18) n
C5 C6 C1 120.4(3) y
C5 C6 HC6 121.6(17) n
C1 C6 HC6 118.0(17) n
N1 C7 C1 124.8(2) y
N1 C7 S 114.40(10) y
C1 C7 S 120.7(2) y
N1 C8 C9 116.2(2) y
N1 C8 C10 120.7(2) y
C9 C8 C10 123.1(2) y
N2 C9 C8 128.5(2) y
N2 C9 S 122.9(2) y
C8 C9 S 108.50(10) y
N3 C10 C8 176.5(2) y
N2 C11 C12 108.8(2) y
N2 C11 C16 112.4(2) y
C12 C11 C16 110.7(2) y
N2 C11 HC11 107.4(11) n
C12 C11 HC11 108.5(11) n
C16 C11 HC11 108.9(11) n
C11 C12 C13 110.8(2) y
C11 C12 H1C12 109.9(15) n
C13 C12 H1C12 110.8(16) n
C11 C12 H2C12 108.5(16) n
C13 C12 H2C12 109.7(16) n
H1C12 C12 H2C12 107.(2) n
C14 C13 C12 112.1(3) y
C14 C13 H1C13 110.1(15) n
C12 C13 H1C13 105.8(15) n
C14 C13 H2C13 110.7(19) n
C12 C13 H2C13 106.(2) n
H1C13 C13 H2C13 112.(3) n
C13 C14 C15 110.8(3) y
C13 C14 H1C14 110.6(19) n
C15 C14 H1C14 108.8(18) n
C13 C14 H2C14 107.9(19) n
C15 C14 H2C14 108.2(19) n
H1C14 C14 H2C14 111.(2) n
C14 C15 C16 111.0(3) y
C14 C15 H1C15 114.6(17) n
C16 C15 H1C15 107.5(19) n
C14 C15 H2C15 110.2(15) n
C16 C15 H2C15 108.9(15) n
H1C15 C15 H2C15 104.(2) n
C11 C16 C15 110.0(2) y
C11 C16 H1C16 110.6(14) n
C15 C16 H1C16 111.8(14) n
C11 C16 H2C16 108.0(15) n
C15 C16 H2C16 110.0(15) n
H1C16 C16 H2C16 106.(2) n
C7 N1 C8 111.2(2) y
C9 N2 C11 124.1(2) y
C9 N2 HN2 117.9(15) n
C11 N2 HN2 117.8(15) n

loop_
_geom_bond_atom_site_label_1
_geom_bond_atom_site_label_2
_geom_bond_distance
_geom_bond_publ_flag
S C9 1.729(2) y
S C7 1.761(2) y
C1 C2 1.373(3) y
C1 C6 1.388(3) y
C1 C7 1.468(3) y
C2 C3 1.380(4) y
C2 HC2 0.90(2) n
C3 C4 1.363(4) y
C3 HC3 0.93(3) n
C4 C5 1.366(4) y
C4 HC4 0.94(3) n
C5 C6 1.376(4) y
C5 HC5 0.95(3) n
C6 HC6 0.95(3) n
C7 N1 1.289(3) y
C8 N1 1.380(2) y
C8 C9 1.386(3) y
C8 C10 1.417(3) y
C9 N2 1.342(3) y
C10 N3 1.141(3) y
C11 N2 1.459(3) y
C11 C12 1.512(3) y
C11 C16 1.518(3) y
C11 HC11 0.98(2) n
C12 C13 1.521(4) y
C12 H1C12 0.97(3) n
C12 H2C12 0.96(3) n
C13 C14 1.501(5) y
C13 H1C13 1.02(3) n
C13 H2C13 0.96(3) n
C14 C15 1.512(5) y
C14 H1C14 0.94(3) n
C14 H2C14 1.01(3) n
C15 C16 1.522(4) y
C15 H1C15 0.96(3) n
C15 H2C15 1.04(3) n
C16 H1C16 0.98(2) n
C16 H2C16 1.00(3) n
N2 HN2 0.85(2) n

loop_
_geom_torsion_atom_site_label_1
_geom_torsion_atom_site_label_2
_geom_torsion_atom_site_label_3
_geom_torsion_atom_site_label_4
_geom_torsion
C6 C1 C2 C3 0.5(4)
C7 C1 C2 C3 -178.6(2)
C1 C2 C3 C4 0.0(5)
C2 C3 C4 C5 -0.3(5)
C3 C4 C5 C6 0.0(5)
C4 C5 C6 C1 0.5(5)
C2 C1 C6 C5 -0.7(4)
C7 C1 C6 C5 178.4(2)
C2 C1 C7 N1 -176.5(2)
C6 C1 C7 N1 4.5(3)
C2 C1 C7 S 7.3(3)
C6 C1 C7 S -171.8(2)
C9 S C7 N1 -1.2(2)
C9 S C7 C1 175.4(2)
N1 C8 C9 N2 178.8(2)
C10 C8 C9 N2 -0.9(4)
N1 C8 C9 S -1.4(2)
C10 C8 C9 S 178.9(2)
C7 S C9 N2 -178.9(2)
C7 S C9 C8 1.4(2)
N1 C8 C10 N3 167.(4)
C9 C8 C10 N3 -14.(4)
N2 C11 C12 C13 -179.9(3)
C16 C11 C12 C13 -55.9(4)
C11 C12 C13 C14 54.8(4)
C12 C13 C14 C15 -54.8(4)
C13 C14 C15 C16 56.4(4)
N2 C11 C16 C15 179.5(2)
C12 C11 C16 C15 57.6(3)
C14 C15 C16 C11 -57.8(4)
C1 C7 N1 C8 -175.9(2)
S C7 N1 C8 0.5(2)
C9 C8 N1 C7 0.6(3)
C10 C8 N1 C7 -179.7(2)
C8 C9 N2 C11 -174.7(2)
S C9 N2 C11 5.6(3)
C12 C11 N2 C9 -162.7(2)
C16 C11 N2 C9 74.3(3)

loop_
_cod_related_entry_id
_cod_related_entry_database
_cod_related_entry_code
1 ChemSpider 21138445
